data_4115932
loop_
_publ_author_name
'Yoshiaki Tanabe'
'Hidetake Seino'
'Youichi Ishii'
'Masanobu Hidai'

_publ_contact_author_address
;
    Department of Chemistry and Biotechnology, Graduate School of Engineering,
The University of Tokyo, Hongo, Bunkyo-ku, Tokyo 113-8656, Japan
;
_publ_contact_author_email ' hidai@chembio.t.u-tokyo.ac.jp '
_publ_contact_author_fax ' +81-3-5841-7265 '
_publ_contact_author_name ' Masanobu Hidai'
_publ_contact_author_phone ' +81-3-5841-7261 '
_publ_section_title
;
 Reaction Mechanism of the C\\tbN Triple Bond Cleavage of \b-Ketonitriles
 on a Molybdenum(0) Center1
;
_journal_name_full 'Journal of the American Chemical Society'
_journal_page_first 1690
_journal_page_last 1699
_journal_paper_doi 10.1021/ja9921928
_journal_volume 122
_journal_year 2000
_chemical_formula_sum 'C72 H76 Mo N2 O2 P4'
_chemical_formula_weight 1221.24
_space_group_IT_number 2
_symmetry_cell_setting triclinic
_symmetry_Int_Tables_number 2
_symmetry_space_group_name_Hall '-P 1'
_symmetry_space_group_name_H-M 'P -1'
_audit_creation_date 'Wed Jun  2 21:26:21 1999'
_audit_creation_method 'from TEXRAY.INF file'
_cell_angle_alpha 102.97(1)
_cell_angle_beta 96.791(9)
_cell_angle_gamma 104.099(9)
_cell_formula_units_Z 2
_cell_length_a 9.8581(9)
_cell_length_b 13.628(2)
_cell_length_c 25.851(3)
_cell_measurement_reflns_used 23
_cell_measurement_temperature 294.2
_cell_measurement_theta_max 17.7
_cell_measurement_theta_min 14.6
_cell_volume 3227.0(7)
_computing_cell_refinement 'Rigaku/AFC Diffractometer Control'
_computing_data_collection 'Rigaku/AFC Diffractometer Control'
_computing_data_reduction teXsan
_computing_publication_material teXsan
_computing_structure_refinement teXsan
_computing_structure_solution 'DIRDIF92 (PATTY)'
_diffrn_ambient_temperature 294.2
_diffrn_measurement_device_type 'Rigaku AFC7R'
_diffrn_measurement_method \w
_diffrn_orient_matrix_UB_11 -0.00397
_diffrn_orient_matrix_UB_12 0.04748
_diffrn_orient_matrix_UB_13 -0.02420
_diffrn_orient_matrix_UB_21 -0.03234
_diffrn_orient_matrix_UB_22 -0.06220
_diffrn_orient_matrix_UB_23 -0.03213
_diffrn_orient_matrix_UB_31 -0.10127
_diffrn_orient_matrix_UB_32 -0.00499
_diffrn_orient_matrix_UB_33 0.00345
_diffrn_radiation_detector 'scintillation counter'
_diffrn_radiation_monochromator graphite
_diffrn_radiation_source 'Rigaku rotating anode'
_diffrn_radiation_type 'Mo K\a'
_diffrn_radiation_wavelength 0.7107
_diffrn_reflns_av_R_equivalents 0.046
_diffrn_reflns_av_sigmaI/netI 0.000
_diffrn_reflns_limit_h_max 11
_diffrn_reflns_limit_h_min -11
_diffrn_reflns_limit_k_max 16
_diffrn_reflns_limit_k_min 0
_diffrn_reflns_limit_l_max 29
_diffrn_reflns_limit_l_min -30
_diffrn_reflns_number 11882
_diffrn_reflns_reduction_process 'Lp corrections applied'
_diffrn_reflns_theta_max 25.01
_diffrn_reflns_theta_min 2.56
_diffrn_standards_decay_% 0.07
_diffrn_standards_interval_count 150
_diffrn_standards_number 3
_exptl_absorpt_coefficient_mu 0.348
_exptl_absorpt_correction_T_max 1.000
_exptl_absorpt_correction_T_min 0.937
_exptl_absorpt_correction_type psi-scan
_exptl_absorpt_process_details '(North, Phillips & Mathews, 1968)'
_exptl_crystal_colour browgreen
_exptl_crystal_density_diffrn 1.257
_exptl_crystal_description prismatic
_exptl_crystal_F_000 1280.00
_exptl_crystal_size_max 0.800
_exptl_crystal_size_mid 0.400
_exptl_crystal_size_min 0.150
_refine_diff_density_max 0.58
_refine_diff_density_min -0.66
_refine_ls_extinction_method none
_refine_ls_goodness_of_fit_ref 1.974
_refine_ls_hydrogen_treatment noref
_refine_ls_matrix_type full
_refine_ls_number_constraints 0
_refine_ls_number_parameters 742
_refine_ls_number_reflns 5220
_refine_ls_number_restraints 0
_refine_ls_R_factor_all 0.0630
_refine_ls_R_factor_gt 0.0630
_refine_ls_shift/su_max 0.2660
_refine_ls_shift/su_mean 0.0117
_refine_ls_structure_factor_coef F
_refine_ls_weighting_details 'w = 1/[\s^2^(Fo) + 0.00000|Fo|^2^]'
_refine_ls_weighting_scheme calc
_refine_ls_wR_factor_gt 0.0411
_refine_ls_wR_factor_ref 0.0411
_reflns_number_gt 5220
_reflns_number_total 11363
_reflns_threshold_expression >2.0sigma(I)
_cod_data_source_file ja9921928_2.cif
_cod_data_source_block '[Mo(NCHCH2COBu-t)(NCCHCOBu-t)(dppe)2]H6_(Compound_5k6H6)'
_cod_original_cell_volume 3227.2(8)
_cod_original_sg_symbol_H-M 'P -1 '
_cod_original_formula_sum 'C72 H76 N2 Mo O2 P4 '
_cod_database_code 4115932

loop_
_symmetry_equiv_pos_as_xyz
x,y,z
-x,-y,-z

loop_
_atom_site_label
_atom_site_type_symbol
_atom_site_fract_x
_atom_site_fract_y
_atom_site_fract_z
_atom_site_U_iso_or_equiv
_atom_site_adp_type
_atom_site_occupancy
_atom_site_calc_flag
_atom_site_refinement_flags
Mo(1) Mo 0.11667(8) 0.23146(7) 0.74909(4) 0.0392(3) Uani 1.00 d .
P(1) P 0.2927(2) 0.1668(2) 0.79902(10) 0.0452(8) Uani 1.00 d .
P(2) P 0.2145(2) 0.1407(2) 0.67381(9) 0.0448(8) Uani 1.00 d .
P(3) P -0.0859(2) 0.2712(2) 0.69591(10) 0.0440(8) Uani 1.00 d .
P(4) P -0.0127(2) 0.2978(2) 0.82123(10) 0.0447(8) Uani 1.00 d .
O(1) O 0.443(1) 0.6320(8) 0.8018(4) 0.170(5) Uani 1.00 d .
O(2) O -0.4169(6) -0.0332(5) 0.7142(3) 0.092(3) Uani 1.00 d .
N(1) N 0.2547(8) 0.3450(6) 0.7556(3) 0.063(3) Uani 1.00 d .
N(2) N -0.0417(7) 0.0835(5) 0.7360(3) 0.050(3) Uani 1.00 d .
C(1) C 0.367(1) 0.4150(10) 0.7533(5) 0.116(6) Uani 1.00 d .
C(2) C 0.506(2) 0.477(1) 0.7989(6) 0.184(8) Uani 1.00 d .
C(3) C 0.541(2) 0.595(1) 0.8178(8) 0.143(9) Uani 1.00 d .
C(4) C 0.674(2) 0.660(2) 0.8523(9) 0.195(10) Uani 1.00 d .
C(5) C 0.671(2) 0.769(1) 0.8578(10) 0.28(1) Uani 1.00 d .
C(6) C 0.793(1) 0.639(1) 0.8327(8) 0.205(10) Uani 1.00 d .
C(7) C 0.664(2) 0.632(2) 0.9061(8) 0.29(1) Uani 1.00 d .
C(8) C -0.1238(9) 0.0034(7) 0.7201(4) 0.056(4) Uani 1.00 d .
C(9) C -0.2265(10) -0.0942(7) 0.6967(4) 0.077(4) Uani 1.00 d .
C(10) C -0.3749(10) -0.1079(8) 0.6916(4) 0.068(4) Uani 1.00 d .
C(11) C -0.484(1) -0.2134(8) 0.6562(5) 0.094(4) Uani 1.00 d .
C(12) C -0.613(2) -0.237(1) 0.6833(8) 0.089(7) Uani 0.60 d P
C(13) C -0.422(2) -0.304(1) 0.6421(9) 0.094(8) Uani 0.60 d P
C(14) C -0.539(2) -0.181(1) 0.6013(7) 0.124(8) Uani 0.60 d P
C(15) C 0.4010(9) 0.2425(7) 0.8644(4) 0.050(3) Uani 1.00 d .
C(16) C 0.379(1) 0.3308(10) 0.8899(5) 0.115(5) Uani 1.00 d .
C(17) C 0.462(1) 0.392(1) 0.9381(5) 0.151(6) Uani 1.00 d .
C(18) C 0.573(1) 0.3656(10) 0.9612(4) 0.114(5) Uani 1.00 d .
C(19) C 0.595(1) 0.2754(10) 0.9365(5) 0.095(5) Uani 1.00 d .
C(20) C 0.509(1) 0.2135(8) 0.8884(4) 0.083(4) Uani 1.00 d .
C(21) C 0.2435(8) 0.0354(7) 0.8089(3) 0.048(3) Uani 1.00 d .
C(22) C 0.3195(9) -0.0377(8) 0.7978(4) 0.062(4) Uani 1.00 d .
C(23) C 0.273(1) -0.1354(8) 0.8077(4) 0.077(4) Uani 1.00 d .
C(24) C 0.153(1) -0.1619(8) 0.8279(4) 0.082(4) Uani 1.00 d .
C(25) C 0.075(1) -0.0917(9) 0.8388(5) 0.087(5) Uani 1.00 d .
C(26) C 0.1213(9) 0.0054(8) 0.8289(4) 0.065(4) Uani 1.00 d .
C(27) C 0.4341(8) 0.1666(6) 0.7592(3) 0.049(3) Uani 1.00 d .
C(28) C 0.3746(8) 0.1069(7) 0.7005(3) 0.057(3) Uani 1.00 d .
C(29) C 0.1061(8) 0.0150(7) 0.6284(3) 0.042(3) Uani 1.00 d .
C(30) C 0.0973(10) -0.0781(8) 0.6423(4) 0.063(4) Uani 1.00 d .
C(31) C 0.010(1) -0.1733(8) 0.6083(5) 0.078(4) Uani 1.00 d .
C(32) C -0.066(1) -0.1745(9) 0.5611(5) 0.084(5) Uani 1.00 d .
C(33) C -0.060(1) -0.0839(9) 0.5470(4) 0.075(4) Uani 1.00 d .
C(34) C 0.0232(9) 0.0109(7) 0.5807(4) 0.057(3) Uani 1.00 d .
C(35) C 0.2809(9) 0.2123(7) 0.6270(4) 0.050(3) Uani 1.00 d .
C(36) C 0.369(1) 0.1815(7) 0.5923(4) 0.067(4) Uani 1.00 d .
C(37) C 0.422(1) 0.239(1) 0.5586(4) 0.088(5) Uani 1.00 d .
C(38) C 0.392(1) 0.330(1) 0.5584(5) 0.104(6) Uani 1.00 d .
C(39) C 0.304(1) 0.3618(9) 0.5916(6) 0.117(6) Uani 1.00 d .
C(40) C 0.251(1) 0.3039(10) 0.6254(4) 0.084(5) Uani 1.00 d .
C(41) C -0.0747(9) 0.4050(7) 0.6948(3) 0.051(3) Uani 1.00 d .
C(42) C 0.047(1) 0.4833(8) 0.7156(4) 0.062(4) Uani 1.00 d .
C(43) C 0.053(1) 0.5873(8) 0.7178(4) 0.086(5) Uani 1.00 d .
C(44) C -0.067(2) 0.6120(9) 0.6985(5) 0.096(5) Uani 1.00 d .
C(45) C -0.191(1) 0.5342(10) 0.6776(5) 0.094(5) Uani 1.00 d .
C(46) C -0.1942(10) 0.4327(7) 0.6748(4) 0.073(4) Uani 1.00 d .
C(47) C -0.1689(9) 0.2006(7) 0.6256(4) 0.049(3) Uani 1.00 d .
C(48) C -0.2677(10) 0.1033(8) 0.6133(4) 0.064(4) Uani 1.00 d .
C(49) C -0.326(1) 0.0510(8) 0.5596(5) 0.088(5) Uani 1.00 d .
C(50) C -0.281(1) 0.096(1) 0.5194(5) 0.094(6) Uani 1.00 d .
C(51) C -0.184(1) 0.1921(10) 0.5311(5) 0.081(5) Uani 1.00 d .
C(52) C -0.1276(9) 0.2436(7) 0.5840(4) 0.059(4) Uani 1.00 d .
C(53) C -0.2342(8) 0.2449(6) 0.7322(3) 0.049(3) Uani 1.00 d .
C(54) C -0.1859(8) 0.3098(7) 0.7905(3) 0.049(3) Uani 1.00 d .
C(55) C -0.0662(10) 0.2149(7) 0.8652(4) 0.051(3) Uani 1.00 d .
C(56) C 0.015(1) 0.2294(8) 0.9151(5) 0.075(4) Uani 1.00 d .
C(57) C -0.022(2) 0.163(1) 0.9480(5) 0.102(6) Uani 1.00 d .
C(58) C -0.138(2) 0.081(1) 0.9302(6) 0.109(7) Uani 1.00 d .
C(59) C -0.221(1) 0.0623(9) 0.8799(6) 0.096(5) Uani 1.00 d .
C(60) C -0.183(1) 0.1282(9) 0.8475(4) 0.068(4) Uani 1.00 d .
C(61) C 0.0525(9) 0.4281(7) 0.8680(3) 0.045(3) Uani 1.00 d .
C(62) C 0.1605(9) 0.5033(7) 0.8592(4) 0.057(3) Uani 1.00 d .
C(63) C 0.1991(10) 0.6056(8) 0.8908(5) 0.074(4) Uani 1.00 d .
C(64) C 0.134(1) 0.6353(8) 0.9324(4) 0.072(4) Uani 1.00 d .
C(65) C 0.023(1) 0.5608(9) 0.9417(4) 0.077(4) Uani 1.00 d .
C(66) C -0.0172(9) 0.4589(7) 0.9101(4) 0.062(4) Uani 1.00 d .
C(67) C 0.469(6) 0.092(2) 1.008(2) 0.26(2) Uani 1.00 d .
C(68) C 0.399(3) 0.017(4) 0.966(2) 0.21(2) Uani 1.00 d .
C(69) C 0.443(4) -0.068(4) 0.9543(9) 0.21(1) Uani 1.00 d .
C(70) C 0.126(5) 0.542(2) 0.529(2) 0.23(1) Uani 1.00 d .
C(71) C 0.116(4) 0.523(4) 0.479(3) 0.32(2) Uani 1.00 d .
C(72) C 0.011(9) 0.474(4) 0.451(2) 0.24(2) Uani 1.00 d .
C(73) C -0.476(3) -0.290(2) 0.703(1) 0.092(9) Uiso 0.40 d P
C(74) C -0.424(3) -0.268(2) 0.612(1) 0.07(1) Uiso 0.40 d P
C(75) C -0.616(4) -0.206(3) 0.650(1) 0.09(1) Uiso 0.40 d P
H(1) H 0.3681 0.4320 0.7196 0.1390 Uiso 1.00 calc .
H(2) H 0.4949 0.4512 0.8297 0.2201 Uiso 1.00 calc .
H(3) H 0.5857 0.4616 0.7851 0.2201 Uiso 1.00 calc .
H(4) H 0.7545 0.8145 0.8815 0.3396 Uiso 1.00 calc .
H(5) H 0.6674 0.7829 0.8234 0.3396 Uiso 1.00 calc .
H(6) H 0.5896 0.7789 0.8720 0.3396 Uiso 1.00 calc .
H(7) H 0.7901 0.5678 0.8305 0.2438 Uiso 1.00 calc .
H(8) H 0.7935 0.6509 0.7980 0.2438 Uiso 1.00 calc .
H(9) H 0.8774 0.6835 0.8567 0.2438 Uiso 1.00 calc .
H(10) H 0.5800 0.6440 0.9180 0.3465 Uiso 1.00 calc .
H(11) H 0.6597 0.5600 0.9014 0.3465 Uiso 1.00 calc .
H(12) H 0.7447 0.6740 0.9324 0.3465 Uiso 1.00 calc .
H(13) H -0.1942 -0.1538 0.6837 0.0927 Uiso 1.00 calc .
H(14) H 0.3040 0.3531 0.8743 0.1381 Uiso 1.00 calc .
H(15) H 0.4406 0.4537 0.9557 0.1816 Uiso 1.00 calc .
H(16) H 0.6337 0.4096 0.9937 0.1365 Uiso 1.00 calc .
H(17) H 0.6709 0.2534 0.9523 0.1136 Uiso 1.00 calc .
H(18) H 0.5267 0.1492 0.8718 0.0997 Uiso 1.00 calc .
H(19) H 0.4038 -0.0209 0.7833 0.0749 Uiso 1.00 calc .
H(20) H 0.3263 -0.1844 0.8001 0.0926 Uiso 1.00 calc .
H(21) H 0.1227 -0.2290 0.8345 0.0982 Uiso 1.00 calc .
H(22) H -0.0093 -0.1095 0.8530 0.1043 Uiso 1.00 calc .
H(23) H 0.0662 0.0534 0.8363 0.0778 Uiso 1.00 calc .
H(24) H 0.4826 0.2369 0.7609 0.0589 Uiso 1.00 calc .
H(25) H 0.4990 0.1342 0.7739 0.0589 Uiso 1.00 calc .
H(26) H 0.3504 0.0339 0.6978 0.0684 Uiso 1.00 calc .
H(27) H 0.4455 0.1236 0.6795 0.0684 Uiso 1.00 calc .
H(28) H 0.1511 -0.0776 0.6754 0.0755 Uiso 1.00 calc .
H(29) H 0.0055 -0.2368 0.6183 0.0938 Uiso 1.00 calc .
H(30) H -0.1246 -0.2391 0.5378 0.1008 Uiso 1.00 calc .
H(31) H -0.1142 -0.0855 0.5137 0.0894 Uiso 1.00 calc .
H(32) H 0.0236 0.0740 0.5708 0.0682 Uiso 1.00 calc .
H(33) H 0.3924 0.1179 0.5919 0.0798 Uiso 1.00 calc .
H(34) H 0.4817 0.2149 0.5353 0.1052 Uiso 1.00 calc .
H(35) H 0.4307 0.3713 0.5357 0.1248 Uiso 1.00 calc .
H(36) H 0.2789 0.4248 0.5912 0.1408 Uiso 1.00 calc .
H(37) H 0.1911 0.3285 0.6485 0.1011 Uiso 1.00 calc .
H(38) H 0.1303 0.4668 0.7291 0.0748 Uiso 1.00 calc .
H(39) H 0.1400 0.6409 0.7325 0.1031 Uiso 1.00 calc .
H(40) H -0.0641 0.6827 0.6997 0.1150 Uiso 1.00 calc .
H(41) H -0.2744 0.5509 0.6649 0.1131 Uiso 1.00 calc .
H(42) H -0.2801 0.3791 0.6588 0.0872 Uiso 1.00 calc .
H(43) H -0.2956 0.0726 0.6413 0.0762 Uiso 1.00 calc .
H(44) H -0.3950 -0.0152 0.5506 0.1056 Uiso 1.00 calc .
H(45) H -0.3199 0.0596 0.4827 0.1126 Uiso 1.00 calc .
H(46) H -0.1550 0.2225 0.5031 0.0973 Uiso 1.00 calc .
H(47) H -0.0592 0.3101 0.5925 0.0712 Uiso 1.00 calc .
H(48) H -0.3123 0.2635 0.7159 0.0588 Uiso 1.00 calc .
H(49) H -0.2623 0.1725 0.7311 0.0588 Uiso 1.00 calc .
H(50) H -0.2557 0.2866 0.8108 0.0591 Uiso 1.00 calc .
H(51) H -0.1766 0.3813 0.7917 0.0591 Uiso 1.00 calc .
H(52) H 0.0989 0.2864 0.9273 0.0894 Uiso 1.00 calc .
H(53) H 0.0339 0.1759 0.9826 0.1222 Uiso 1.00 calc .
H(54) H -0.1643 0.0345 0.9523 0.1303 Uiso 1.00 calc .
H(55) H -0.3039 0.0044 0.8677 0.1156 Uiso 1.00 calc .
H(56) H -0.2382 0.1138 0.8126 0.0816 Uiso 1.00 calc .
H(57) H 0.2101 0.4849 0.8308 0.0685 Uiso 1.00 calc .
H(58) H 0.2732 0.6563 0.8830 0.0883 Uiso 1.00 calc .
H(59) H 0.1634 0.7052 0.9546 0.0858 Uiso 1.00 calc .
H(60) H -0.0263 0.5802 0.9702 0.0927 Uiso 1.00 calc .
H(61) H -0.0935 0.4088 0.9171 0.0743 Uiso 1.00 calc .
H(62) H 0.4540 0.1593 1.0113 0.2997 Uiso 1.00 calc .
H(63) H 0.3186 0.0196 0.9421 0.2460 Uiso 1.00 calc .
H(64) H 0.4145 -0.1181 0.9196 0.2444 Uiso 1.00 calc .
H(65) H 0.2158 0.5652 0.5523 0.2732 Uiso 1.00 calc .
H(66) H 0.1953 0.5477 0.4630 0.3760 Uiso 1.00 calc .
H(67) H 0.0072 0.4424 0.4143 0.2835 Uiso 1.00 calc .

loop_
_atom_site_aniso_label
_atom_site_aniso_U_11
_atom_site_aniso_U_22
_atom_site_aniso_U_33
_atom_site_aniso_U_12
_atom_site_aniso_U_13
_atom_site_aniso_U_23
Mo(1) 0.0276(4) 0.0425(5) 0.0443(5) 0.0108(4) 0.0055(4) 0.0046(4)
P(1) 0.033(1) 0.052(2) 0.048(2) 0.016(1) 0.005(1) 0.006(1)
P(2) 0.032(1) 0.054(2) 0.045(2) 0.016(1) 0.004(1) 0.004(1)
P(3) 0.035(1) 0.046(2) 0.052(2) 0.015(1) 0.006(1) 0.009(1)
P(4) 0.038(1) 0.044(2) 0.051(2) 0.014(1) 0.009(1) 0.006(1)
O(1) 0.17(1) 0.106(9) 0.21(1) 0.024(7) 0.005(9) 0.036(8)
O(2) 0.051(4) 0.062(5) 0.147(7) 0.022(4) 0.020(4) -0.009(5)
N(1) 0.052(5) 0.046(6) 0.080(7) 0.002(4) 0.009(5) 0.009(5)
N(2) 0.035(5) 0.037(5) 0.070(6) 0.012(4) 0.008(4) -0.001(4)
C(1) 0.14(1) 0.10(1) 0.09(1) 0.053(10) 0.001(10) -0.013(9)
C(2) 0.16(1) 0.11(1) 0.22(2) 0.05(1) -0.05(1) -0.05(1)
C(3) 0.15(2) 0.11(1) 0.21(2) 0.07(1) 0.06(2) 0.07(1)
C(4) 0.17(2) 0.12(2) 0.19(2) -0.09(2) -0.09(2) 0.03(2)
C(5) 0.21(2) 0.06(1) 0.55(4) -0.01(1) 0.03(2) 0.07(2)
C(6) 0.07(1) 0.25(2) 0.31(3) 0.06(1) 0.09(1) 0.07(2)
C(7) 0.21(2) 0.40(4) 0.16(2) 0.07(2) -0.07(2) -0.04(2)
C(8) 0.046(7) 0.048(7) 0.076(8) 0.025(5) 0.012(6) 0.005(6)
C(9) 0.060(7) 0.049(7) 0.124(10) 0.032(6) 0.019(7) 0.004(7)
C(10) 0.064(7) 0.068(8) 0.096(9) 0.049(6) 0.033(6) 0.028(7)
C(11) 0.057(7) 0.038(7) 0.14(1) -0.015(6) 0.014(8) -0.034(7)
C(12) 0.05(1) 0.10(2) 0.10(2) -0.03(1) 0.04(1) 0.01(1)
C(13) 0.07(1) 0.04(1) 0.14(2) 0.02(1) -0.01(1) -0.03(1)
C(14) 0.17(2) 0.09(2) 0.06(1) -0.04(1) -0.08(1) 0.04(1)
C(15) 0.041(6) 0.052(7) 0.054(7) 0.018(5) 0.004(5) 0.007(5)
C(16) 0.13(1) 0.11(1) 0.076(10) 0.075(9) -0.059(8) -0.036(8)
C(17) 0.17(1) 0.14(1) 0.11(1) 0.11(1) -0.08(1) -0.054(9)
C(18) 0.11(1) 0.12(1) 0.077(10) 0.065(9) -0.041(8) -0.044(8)
C(19) 0.081(9) 0.12(1) 0.081(10) 0.039(8) -0.021(7) 0.019(8)
C(20) 0.078(8) 0.079(9) 0.076(9) 0.036(7) -0.024(7) -0.007(7)
C(21) 0.031(5) 0.055(7) 0.056(7) 0.012(5) 0.005(5) 0.013(5)
C(22) 0.050(6) 0.069(8) 0.077(8) 0.030(6) 0.019(5) 0.017(6)
C(23) 0.092(9) 0.050(8) 0.098(10) 0.040(7) 0.014(7) 0.016(7)
C(24) 0.086(9) 0.055(8) 0.11(1) 0.012(7) 0.026(8) 0.027(7)
C(25) 0.067(8) 0.070(8) 0.15(1) 0.025(7) 0.042(7) 0.055(8)
C(26) 0.055(7) 0.068(8) 0.082(8) 0.030(6) 0.016(6) 0.024(6)
C(27) 0.039(5) 0.057(7) 0.053(7) 0.024(5) 0.006(5) 0.009(5)
C(28) 0.034(5) 0.084(8) 0.056(7) 0.031(5) 0.003(5) 0.011(6)
C(29) 0.038(5) 0.043(6) 0.043(6) 0.018(5) 0.010(5) 0.000(5)
C(30) 0.071(7) 0.066(8) 0.050(7) 0.021(6) 0.003(5) 0.014(6)
C(31) 0.086(9) 0.042(7) 0.10(1) 0.012(6) 0.034(8) 0.011(7)
C(32) 0.080(9) 0.076(9) 0.072(9) 0.007(7) 0.007(7) -0.008(8)
C(33) 0.066(7) 0.087(9) 0.060(8) 0.021(7) 0.004(6) 0.003(7)
C(34) 0.052(6) 0.063(7) 0.050(7) 0.022(5) 0.000(5) 0.002(6)
C(35) 0.035(5) 0.052(7) 0.055(7) 0.011(5) 0.010(5) 0.001(5)
C(36) 0.074(7) 0.068(8) 0.061(8) 0.024(6) 0.026(6) 0.012(6)
C(37) 0.080(8) 0.12(1) 0.066(9) 0.028(8) 0.037(7) 0.015(8)
C(38) 0.12(1) 0.09(1) 0.11(1) 0.025(9) 0.042(9) 0.041(10)
C(39) 0.16(1) 0.10(1) 0.14(1) 0.074(10) 0.09(1) 0.057(10)
C(40) 0.102(9) 0.10(1) 0.078(9) 0.039(8) 0.058(7) 0.035(8)
C(41) 0.047(6) 0.056(7) 0.051(7) 0.016(5) 0.009(5) 0.013(5)
C(42) 0.073(8) 0.054(7) 0.070(8) 0.026(6) 0.020(6) 0.023(6)
C(43) 0.106(10) 0.060(8) 0.087(9) 0.019(7) 0.016(7) 0.013(7)
C(44) 0.15(1) 0.054(8) 0.11(1) 0.058(9) 0.037(10) 0.033(8)
C(45) 0.096(10) 0.078(10) 0.12(1) 0.045(8) 0.004(8) 0.023(9)
C(46) 0.077(8) 0.054(7) 0.090(9) 0.031(6) 0.005(6) 0.016(6)
C(47) 0.043(6) 0.054(7) 0.052(7) 0.032(5) -0.003(5) 0.002(6)
C(48) 0.050(6) 0.059(7) 0.067(8) 0.018(6) 0.002(6) -0.010(6)
C(49) 0.055(7) 0.073(9) 0.11(1) 0.025(6) -0.031(8) -0.021(8)
C(50) 0.10(1) 0.13(1) 0.054(9) 0.070(10) -0.002(8) -0.001(9)
C(51) 0.078(9) 0.10(1) 0.064(9) 0.040(7) 0.011(7) 0.011(8)
C(52) 0.060(7) 0.072(8) 0.049(7) 0.028(6) 0.008(6) 0.012(6)
C(53) 0.038(5) 0.054(6) 0.052(6) 0.018(5) 0.002(5) 0.005(5)
C(54) 0.042(6) 0.054(6) 0.054(7) 0.022(5) 0.009(5) 0.009(5)
C(55) 0.052(6) 0.050(7) 0.055(7) 0.029(6) 0.009(5) 0.003(6)
C(56) 0.096(9) 0.072(8) 0.073(9) 0.037(7) 0.031(7) 0.031(7)
C(57) 0.15(1) 0.09(1) 0.08(1) 0.054(9) 0.028(10) 0.020(9)
C(58) 0.15(2) 0.09(1) 0.13(1) 0.07(1) 0.07(1) 0.06(1)
C(59) 0.078(9) 0.068(9) 0.16(1) 0.029(7) 0.044(9) 0.03(1)
C(60) 0.060(7) 0.065(8) 0.091(9) 0.026(6) 0.028(7) 0.026(7)
C(61) 0.037(5) 0.053(7) 0.046(6) 0.016(5) 0.008(5) 0.008(5)
C(62) 0.055(6) 0.047(7) 0.062(7) 0.017(5) 0.007(5) -0.001(6)
C(63) 0.065(7) 0.052(8) 0.090(10) 0.004(6) 0.002(7) 0.010(7)
C(64) 0.089(9) 0.057(8) 0.052(8) 0.028(7) -0.021(6) -0.010(6)
C(65) 0.107(10) 0.071(9) 0.060(8) 0.041(8) 0.024(7) 0.006(7)
C(66) 0.073(7) 0.060(7) 0.057(7) 0.026(6) 0.020(6) 0.012(6)
C(67) 0.48(5) 0.11(2) 0.15(2) 0.00(3) 0.12(3) 0.02(2)
C(68) 0.21(2) 0.18(3) 0.24(4) 0.07(2) 0.05(2) 0.04(3)
C(69) 0.30(3) 0.21(4) 0.08(2) 0.01(2) 0.03(2) 0.05(2)
C(70) 0.27(3) 0.19(2) 0.17(3) 0.07(2) -0.13(3) 0.00(2)
C(71) 0.30(4) 0.28(4) 0.30(7) -0.05(3) -0.06(3) 0.13(4)
C(72) 0.48(6) 0.18(3) 0.13(2) 0.20(4) 0.15(4) 0.04(2)

loop_
_atom_type_symbol
_atom_type_description
_atom_type_scat_dispersion_real
_atom_type_scat_dispersion_imag
_atom_type_scat_source
C C 0.003 0.002
;International Tables for Crystallography
(1992, Vol. C, Tables 4.2.6.8 and 6.1.1.1)
;
H H 0.000 0.000
;International Tables for Crystallography
(1992, Vol. C, Table 6.1.1.2)
;
N N 0.006 0.003
;International Tables for Crystallography
(1992, Vol. C, Tables 4.2.6.8 and 6.1.1.1)
;
O O 0.011 0.006
;International Tables for Crystallography
(1992, Vol. C, Tables 4.2.6.8 and 6.1.1.1)
;
P P 0.102 0.094
;International Tables for Crystallography
(1992, Vol. C, Tables 4.2.6.8 and 6.1.1.1)
;
Mo Mo -1.683 0.686
;International Tables for Crystallography
(1992, Vol. C, Tables 4.2.6.8 and 6.1.1.1)
;

loop_
_geom_angle_atom_site_label_1
_geom_angle_atom_site_label_2
_geom_angle_atom_site_label_3
_geom_angle
_geom_angle_site_symmetry_1
_geom_angle_site_symmetry_2
_geom_angle_site_symmetry_3
_geom_angle_publ_flag
P(1) Mo(1) P(2) 78.75(8) 1_555 1_555 1_555 yes
P(1) Mo(1) P(3) 171.82(9) 1_555 1_555 1_555 yes
P(1) Mo(1) P(4) 102.41(9) 1_555 1_555 1_555 yes
P(1) Mo(1) N(1) 87.4(3) 1_555 1_555 1_555 yes
P(1) Mo(1) N(2) 90.3(2) 1_555 1_555 1_555 yes
P(2) Mo(1) P(3) 100.05(9) 1_555 1_555 1_555 yes
P(2) Mo(1) P(4) 171.25(9) 1_555 1_555 1_555 yes
P(2) Mo(1) N(1) 88.2(3) 1_555 1_555 1_555 yes
P(2) Mo(1) N(2) 86.2(2) 1_555 1_555 1_555 yes
P(3) Mo(1) P(4) 77.55(8) 1_555 1_555 1_555 yes
P(3) Mo(1) N(1) 100.6(3) 1_555 1_555 1_555 yes
P(3) Mo(1) N(2) 81.5(2) 1_555 1_555 1_555 yes
P(4) Mo(1) N(1) 100.4(3) 1_555 1_555 1_555 yes
P(4) Mo(1) N(2) 85.2(2) 1_555 1_555 1_555 yes
N(1) Mo(1) N(2) 174.3(3) 1_555 1_555 1_555 yes
Mo(1) P(1) C(15) 122.7(3) 1_555 1_555 1_555 yes
Mo(1) P(1) C(21) 120.7(3) 1_555 1_555 1_555 yes
Mo(1) P(1) C(27) 105.2(3) 1_555 1_555 1_555 yes
C(15) P(1) C(21) 101.5(4) 1_555 1_555 1_555 yes
C(15) P(1) C(27) 98.9(4) 1_555 1_555 1_555 yes
C(21) P(1) C(27) 104.6(4) 1_555 1_555 1_555 yes
Mo(1) P(2) C(28) 110.4(3) 1_555 1_555 1_555 yes
Mo(1) P(2) C(29) 119.8(3) 1_555 1_555 1_555 yes
Mo(1) P(2) C(35) 118.3(3) 1_555 1_555 1_555 yes
C(28) P(2) C(29) 102.3(4) 1_555 1_555 1_555 yes
C(28) P(2) C(35) 101.3(4) 1_555 1_555 1_555 yes
C(29) P(2) C(35) 102.1(4) 1_555 1_555 1_555 yes
Mo(1) P(3) C(41) 119.6(3) 1_555 1_555 1_555 yes
Mo(1) P(3) C(47) 124.2(3) 1_555 1_555 1_555 yes
Mo(1) P(3) C(53) 105.2(3) 1_555 1_555 1_555 yes
C(41) P(3) C(47) 101.2(4) 1_555 1_555 1_555 yes
C(41) P(3) C(53) 100.2(4) 1_555 1_555 1_555 yes
C(47) P(3) C(53) 102.8(4) 1_555 1_555 1_555 yes
Mo(1) P(4) C(54) 110.4(3) 1_555 1_555 1_555 yes
Mo(1) P(4) C(55) 117.1(3) 1_555 1_555 1_555 yes
Mo(1) P(4) C(61) 123.2(3) 1_555 1_555 1_555 yes
C(54) P(4) C(55) 102.0(4) 1_555 1_555 1_555 yes
C(54) P(4) C(61) 98.1(4) 1_555 1_555 1_555 yes
C(55) P(4) C(61) 102.7(4) 1_555 1_555 1_555 yes
Mo(1) N(1) C(1) 167.5(9) 1_555 1_555 1_555 yes
Mo(1) N(2) C(8) 168.4(8) 1_555 1_555 1_555 yes
N(1) C(1) C(2) 129(1) 1_555 1_555 1_555 yes
N(1) C(1) H(1) 115(1) 1_555 1_555 1_555 no
C(2) C(1) H(1) 115(1) 1_555 1_555 1_555 no
C(1) C(2) C(3) 118(1) 1_555 1_555 1_555 yes
C(1) C(2) H(2) 107(1) 1_555 1_555 1_555 no
C(1) C(2) H(3) 107(1) 1_555 1_555 1_555 no
C(3) C(2) H(2) 107(1) 1_555 1_555 1_555 no
C(3) C(2) H(3) 107(1) 1_555 1_555 1_555 no
H(2) C(2) H(3) 109(1) 1_555 1_555 1_555 no
O(1) C(3) C(2) 114(1) 1_555 1_555 1_555 yes
O(1) C(3) C(4) 122(1) 1_555 1_555 1_555 yes
C(2) C(3) C(4) 123(1) 1_555 1_555 1_555 yes
C(3) C(4) C(5) 106(1) 1_555 1_555 1_555 yes
C(3) C(4) C(6) 112(2) 1_555 1_555 1_555 yes
C(3) C(4) C(7) 102(1) 1_555 1_555 1_555 yes
C(5) C(4) C(6) 113(1) 1_555 1_555 1_555 yes
C(5) C(4) C(7) 110(2) 1_555 1_555 1_555 yes
C(6) C(4) C(7) 110(2) 1_555 1_555 1_555 yes
C(4) C(5) H(4) 109(1) 1_555 1_555 1_555 no
C(4) C(5) H(5) 109(2) 1_555 1_555 1_555 no
C(4) C(5) H(6) 109(1) 1_555 1_555 1_555 no
H(4) C(5) H(5) 109(1) 1_555 1_555 1_555 no
H(4) C(5) H(6) 109(2) 1_555 1_555 1_555 no
H(5) C(5) H(6) 109(1) 1_555 1_555 1_555 no
C(4) C(6) H(7) 109(1) 1_555 1_555 1_555 no
C(4) C(6) H(8) 109(1) 1_555 1_555 1_555 no
C(4) C(6) H(9) 109(1) 1_555 1_555 1_555 no
H(7) C(6) H(8) 109(1) 1_555 1_555 1_555 no
H(7) C(6) H(9) 109(1) 1_555 1_555 1_555 no
H(8) C(6) H(9) 109(1) 1_555 1_555 1_555 no
C(4) C(7) H(10) 109(2) 1_555 1_555 1_555 no
C(4) C(7) H(11) 109(1) 1_555 1_555 1_555 no
C(4) C(7) H(12) 109(2) 1_555 1_555 1_555 no
H(10) C(7) H(11) 109(2) 1_555 1_555 1_555 no
H(10) C(7) H(12) 109(1) 1_555 1_555 1_555 no
H(11) C(7) H(12) 109(2) 1_555 1_555 1_555 no
N(2) C(8) C(9) 175(1) 1_555 1_555 1_555 yes
C(8) C(9) C(10) 123.5(8) 1_555 1_555 1_555 yes
C(8) C(9) H(13) 118.3(9) 1_555 1_555 1_555 no
C(10) C(9) H(13) 118.3(10) 1_555 1_555 1_555 no
O(2) C(10) C(9) 118.3(9) 1_555 1_555 1_555 yes
O(2) C(10) C(11) 120.9(8) 1_555 1_555 1_555 yes
C(9) C(10) C(11) 120.8(8) 1_555 1_555 1_555 yes
C(10) C(11) C(12) 108(1) 1_555 1_555 1_555 yes
C(10) C(11) C(13) 114(1) 1_555 1_555 1_555 yes
C(10) C(11) C(14) 102.7(10) 1_555 1_555 1_555 yes
C(10) C(11) C(73) 98(1) 1_555 1_555 1_555 yes
C(10) C(11) C(74) 112(1) 1_555 1_555 1_555 yes
C(10) C(11) C(75) 111(1) 1_555 1_555 1_555 yes
C(12) C(11) C(13) 113(1) 1_555 1_555 1_555 yes
C(12) C(11) C(14) 105(1) 1_555 1_555 1_555 yes
C(12) C(11) C(73) 63(1) 1_555 1_555 1_555 yes
C(12) C(11) C(74) 137(1) 1_555 1_555 1_555 yes
C(12) C(11) C(75) 42(1) 1_555 1_555 1_555 yes
C(13) C(11) C(14) 110(1) 1_555 1_555 1_555 yes
C(13) C(11) C(73) 62(1) 1_555 1_555 1_555 yes
C(13) C(11) C(74) 39(1) 1_555 1_555 1_555 yes
C(13) C(11) C(75) 132(1) 1_555 1_555 1_555 yes
C(14) C(11) C(73) 158(1) 1_555 1_555 1_555 yes
C(14) C(11) C(74) 73(1) 1_555 1_555 1_555 yes
C(14) C(11) C(75) 64(1) 1_555 1_555 1_555 yes
C(73) C(11) C(74) 101(1) 1_555 1_555 1_555 yes
C(73) C(11) C(75) 104(1) 1_555 1_555 1_555 yes
C(74) C(11) C(75) 123(2) 1_555 1_555 1_555 yes
C(11) C(12) C(73) 64(1) 1_555 1_555 1_555 yes
C(11) C(12) C(75) 58(2) 1_555 1_555 1_555 yes
C(73) C(12) C(75) 122(2) 1_555 1_555 1_555 yes
C(11) C(13) C(73) 66(1) 1_555 1_555 1_555 yes
C(11) C(13) C(74) 68(2) 1_555 1_555 1_555 yes
C(73) C(13) C(74) 135(2) 1_555 1_555 1_555 yes
C(11) C(14) C(75) 48(1) 1_555 1_555 1_555 yes
P(1) C(15) C(16) 120.6(8) 1_555 1_555 1_555 yes
P(1) C(15) C(20) 122.6(8) 1_555 1_555 1_555 yes
C(16) C(15) C(20) 116.7(9) 1_555 1_555 1_555 yes
C(15) C(16) C(17) 122(1) 1_555 1_555 1_555 yes
C(15) C(16) H(14) 118(1) 1_555 1_555 1_555 no
C(17) C(16) H(14) 118(1) 1_555 1_555 1_555 no
C(16) C(17) C(18) 121(1) 1_555 1_555 1_555 yes
C(16) C(17) H(15) 119(1) 1_555 1_555 1_555 no
C(18) C(17) H(15) 119(1) 1_555 1_555 1_555 no
C(17) C(18) C(19) 117(1) 1_555 1_555 1_555 yes
C(17) C(18) H(16) 121(1) 1_555 1_555 1_555 no
C(19) C(18) H(16) 121(1) 1_555 1_555 1_555 no
C(18) C(19) C(20) 120(1) 1_555 1_555 1_555 yes
C(18) C(19) H(17) 119(1) 1_555 1_555 1_555 no
C(20) C(19) H(17) 119(1) 1_555 1_555 1_555 no
C(15) C(20) C(19) 121.4(10) 1_555 1_555 1_555 yes
C(15) C(20) H(18) 119(1) 1_555 1_555 1_555 no
C(19) C(20) H(18) 119(1) 1_555 1_555 1_555 no
P(1) C(21) C(22) 125.2(7) 1_555 1_555 1_555 yes
P(1) C(21) C(26) 118.0(7) 1_555 1_555 1_555 yes
C(22) C(21) C(26) 116.8(8) 1_555 1_555 1_555 yes
C(21) C(22) C(23) 120.2(9) 1_555 1_555 1_555 yes
C(21) C(22) H(19) 119(1) 1_555 1_555 1_555 no
C(23) C(22) H(19) 119.9(10) 1_555 1_555 1_555 no
C(22) C(23) C(24) 121.4(9) 1_555 1_555 1_555 yes
C(22) C(23) H(20) 119(1) 1_555 1_555 1_555 no
C(24) C(23) H(20) 119(1) 1_555 1_555 1_555 no
C(23) C(24) C(25) 119.5(10) 1_555 1_555 1_555 yes
C(23) C(24) H(21) 120(1) 1_555 1_555 1_555 no
C(25) C(24) H(21) 120(1) 1_555 1_555 1_555 no
C(24) C(25) C(26) 119.2(9) 1_555 1_555 1_555 yes
C(24) C(25) H(22) 120(1) 1_555 1_555 1_555 no
C(26) C(25) H(22) 120(1) 1_555 1_555 1_555 no
C(21) C(26) C(25) 122.8(9) 1_555 1_555 1_555 yes
C(21) C(26) H(23) 118(1) 1_555 1_555 1_555 no
C(25) C(26) H(23) 118(1) 1_555 1_555 1_555 no
P(1) C(27) C(28) 111.4(5) 1_555 1_555 1_555 yes
P(1) C(27) H(24) 109.0(6) 1_555 1_555 1_555 no
P(1) C(27) H(25) 109.0(7) 1_555 1_555 1_555 no
C(28) C(27) H(24) 109.0(8) 1_555 1_555 1_555 no
C(28) C(27) H(25) 109.0(7) 1_555 1_555 1_555 no
H(24) C(27) H(25) 109.5(7) 1_555 1_555 1_555 no
P(2) C(28) C(27) 112.0(6) 1_555 1_555 1_555 yes
P(2) C(28) H(26) 108.8(6) 1_555 1_555 1_555 no
P(2) C(28) H(27) 108.9(6) 1_555 1_555 1_555 no
C(27) C(28) H(26) 108.8(8) 1_555 1_555 1_555 no
C(27) C(28) H(27) 108.8(7) 1_555 1_555 1_555 no
H(26) C(28) H(27) 109.5(8) 1_555 1_555 1_555 no
P(2) C(29) C(30) 121.4(7) 1_555 1_555 1_555 yes
P(2) C(29) C(34) 121.0(7) 1_555 1_555 1_555 yes
C(30) C(29) C(34) 117.5(8) 1_555 1_555 1_555 yes
C(29) C(30) C(31) 121.0(9) 1_555 1_555 1_555 yes
C(29) C(30) H(28) 119(1) 1_555 1_555 1_555 no
C(31) C(30) H(28) 119(1) 1_555 1_555 1_555 no
C(30) C(31) C(32) 119(1) 1_555 1_555 1_555 yes
C(30) C(31) H(29) 120(1) 1_555 1_555 1_555 no
C(32) C(31) H(29) 120(1) 1_555 1_555 1_555 no
C(31) C(32) C(33) 120(1) 1_555 1_555 1_555 yes
C(31) C(32) H(30) 119(1) 1_555 1_555 1_555 no
C(33) C(32) H(30) 119(1) 1_555 1_555 1_555 no
C(32) C(33) C(34) 120(1) 1_555 1_555 1_555 yes
C(32) C(33) H(31) 119(1) 1_555 1_555 1_555 no
C(34) C(33) H(31) 119(1) 1_555 1_555 1_555 no
C(29) C(34) C(33) 120.9(9) 1_555 1_555 1_555 yes
C(29) C(34) H(32) 119.6(9) 1_555 1_555 1_555 no
C(33) C(34) H(32) 119(1) 1_555 1_555 1_555 no
P(2) C(35) C(36) 123.5(8) 1_555 1_555 1_555 yes
P(2) C(35) C(40) 120.7(8) 1_555 1_555 1_555 yes
C(36) C(35) C(40) 115.8(9) 1_555 1_555 1_555 yes
C(35) C(36) C(37) 122.6(10) 1_555 1_555 1_555 yes
C(35) C(36) H(33) 118(1) 1_555 1_555 1_555 no
C(37) C(36) H(33) 118(1) 1_555 1_555 1_555 no
C(36) C(37) C(38) 120(1) 1_555 1_555 1_555 yes
C(36) C(37) H(34) 119(1) 1_555 1_555 1_555 no
C(38) C(37) H(34) 119(1) 1_555 1_555 1_555 no
C(37) C(38) C(39) 118(1) 1_555 1_555 1_555 yes
C(37) C(38) H(35) 120(1) 1_555 1_555 1_555 no
C(39) C(38) H(35) 120(1) 1_555 1_555 1_555 no
C(38) C(39) C(40) 120(1) 1_555 1_555 1_555 yes
C(38) C(39) H(36) 119(1) 1_555 1_555 1_555 no
C(40) C(39) H(36) 119(1) 1_555 1_555 1_555 no
C(35) C(40) C(39) 121(1) 1_555 1_555 1_555 yes
C(35) C(40) H(37) 119(1) 1_555 1_555 1_555 no
C(39) C(40) H(37) 119(1) 1_555 1_555 1_555 no
P(3) C(41) C(42) 121.6(7) 1_555 1_555 1_555 yes
P(3) C(41) C(46) 121.0(7) 1_555 1_555 1_555 yes
C(42) C(41) C(46) 117.2(9) 1_555 1_555 1_555 yes
C(41) C(42) C(43) 121.7(9) 1_555 1_555 1_555 yes
C(41) C(42) H(38) 119.2(10) 1_555 1_555 1_555 no
C(43) C(42) H(38) 119(1) 1_555 1_555 1_555 no
C(42) C(43) C(44) 119(1) 1_555 1_555 1_555 yes
C(42) C(43) H(39) 120(1) 1_555 1_555 1_555 no
C(44) C(43) H(39) 120(1) 1_555 1_555 1_555 no
C(43) C(44) C(45) 119(1) 1_555 1_555 1_555 yes
C(43) C(44) H(40) 120(1) 1_555 1_555 1_555 no
C(45) C(44) H(40) 120(1) 1_555 1_555 1_555 no
C(44) C(45) C(46) 120(1) 1_555 1_555 1_555 yes
C(44) C(45) H(41) 119(1) 1_555 1_555 1_555 no
C(46) C(45) H(41) 119(1) 1_555 1_555 1_555 no
C(41) C(46) C(45) 121.8(10) 1_555 1_555 1_555 yes
C(41) C(46) H(42) 119.1(10) 1_555 1_555 1_555 no
C(45) C(46) H(42) 119(1) 1_555 1_555 1_555 no
P(3) C(47) C(48) 121.0(8) 1_555 1_555 1_555 yes
P(3) C(47) C(52) 119.5(8) 1_555 1_555 1_555 yes
C(48) C(47) C(52) 119.4(9) 1_555 1_555 1_555 yes
C(47) C(48) C(49) 119(1) 1_555 1_555 1_555 yes
C(47) C(48) H(43) 120(1) 1_555 1_555 1_555 no
C(49) C(48) H(43) 120(1) 1_555 1_555 1_555 no
C(48) C(49) C(50) 119(1) 1_555 1_555 1_555 yes
C(48) C(49) H(44) 120(1) 1_555 1_555 1_555 no
C(50) C(49) H(44) 120(1) 1_555 1_555 1_555 no
C(49) C(50) C(51) 121(1) 1_555 1_555 1_555 yes
C(49) C(50) H(45) 119(1) 1_555 1_555 1_555 no
C(51) C(50) H(45) 119(1) 1_555 1_555 1_555 no
C(50) C(51) C(52) 118(1) 1_555 1_555 1_555 yes
C(50) C(51) H(46) 120(1) 1_555 1_555 1_555 no
C(52) C(51) H(46) 120(1) 1_555 1_555 1_555 no
C(47) C(52) C(51) 121.4(10) 1_555 1_555 1_555 yes
C(47) C(52) H(47) 119(1) 1_555 1_555 1_555 no
C(51) C(52) H(47) 119(1) 1_555 1_555 1_555 no
P(3) C(53) C(54) 108.9(5) 1_555 1_555 1_555 yes
P(3) C(53) H(48) 109.6(7) 1_555 1_555 1_555 no
P(3) C(53) H(49) 109.6(6) 1_555 1_555 1_555 no
C(54) C(53) H(48) 109.6(7) 1_555 1_555 1_555 no
C(54) C(53) H(49) 109.6(8) 1_555 1_555 1_555 no
H(48) C(53) H(49) 109.5(7) 1_555 1_555 1_555 no
P(4) C(54) C(53) 112.2(5) 1_555 1_555 1_555 yes
P(4) C(54) H(50) 108.8(6) 1_555 1_555 1_555 no
P(4) C(54) H(51) 108.8(6) 1_555 1_555 1_555 no
C(53) C(54) H(50) 108.8(7) 1_555 1_555 1_555 no
C(53) C(54) H(51) 108.8(8) 1_555 1_555 1_555 no
H(50) C(54) H(51) 109.5(7) 1_555 1_555 1_555 no
P(4) C(55) C(56) 121.8(8) 1_555 1_555 1_555 yes
P(4) C(55) C(60) 120.5(8) 1_555 1_555 1_555 yes
C(56) C(55) C(60) 117.4(10) 1_555 1_555 1_555 yes
C(55) C(56) C(57) 122(1) 1_555 1_555 1_555 yes
C(55) C(56) H(52) 118(1) 1_555 1_555 1_555 no
C(57) C(56) H(52) 119(1) 1_555 1_555 1_555 no
C(56) C(57) C(58) 119(1) 1_555 1_555 1_555 yes
C(56) C(57) H(53) 120(1) 1_555 1_555 1_555 no
C(58) C(57) H(53) 120(1) 1_555 1_555 1_555 no
C(57) C(58) C(59) 120(1) 1_555 1_555 1_555 yes
C(57) C(58) H(54) 119(1) 1_555 1_555 1_555 no
C(59) C(58) H(54) 119(1) 1_555 1_555 1_555 no
C(58) C(59) C(60) 119(1) 1_555 1_555 1_555 yes
C(58) C(59) H(55) 120(1) 1_555 1_555 1_555 no
C(60) C(59) H(55) 120(1) 1_555 1_555 1_555 no
C(55) C(60) C(59) 120(1) 1_555 1_555 1_555 yes
C(55) C(60) H(56) 119(1) 1_555 1_555 1_555 no
C(59) C(60) H(56) 119(1) 1_555 1_555 1_555 no
P(4) C(61) C(62) 121.0(7) 1_555 1_555 1_555 yes
P(4) C(61) C(66) 121.2(7) 1_555 1_555 1_555 yes
C(62) C(61) C(66) 117.2(8) 1_555 1_555 1_555 yes
C(61) C(62) C(63) 121.3(9) 1_555 1_555 1_555 yes
C(61) C(62) H(57) 119.3(9) 1_555 1_555 1_555 no
C(63) C(62) H(57) 119(1) 1_555 1_555 1_555 no
C(62) C(63) C(64) 121(1) 1_555 1_555 1_555 yes
C(62) C(63) H(58) 119(1) 1_555 1_555 1_555 no
C(64) C(63) H(58) 119(1) 1_555 1_555 1_555 no
C(63) C(64) C(65) 118.1(10) 1_555 1_555 1_555 yes
C(63) C(64) H(59) 120(1) 1_555 1_555 1_555 no
C(65) C(64) H(59) 120(1) 1_555 1_555 1_555 no
C(64) C(65) C(66) 120.5(10) 1_555 1_555 1_555 yes
C(64) C(65) H(60) 119(1) 1_555 1_555 1_555 no
C(66) C(65) H(60) 119(1) 1_555 1_555 1_555 no
C(61) C(66) C(65) 121.1(9) 1_555 1_555 1_555 yes
C(61) C(66) H(61) 119.5(10) 1_555 1_555 1_555 no
C(65) C(66) H(61) 119(1) 1_555 1_555 1_555 no
C(68) C(67) C(69) 117(2) 1_555 1_555 2_657 yes
C(68) C(67) H(62) 117(7) 1_555 1_555 1_555 no
C(69) C(67) H(62) 124(6) 2_657 1_555 1_555 no
C(67) C(68) C(69) 117(3) 1_555 1_555 1_555 yes
C(67) C(68) H(63) 124(6) 1_555 1_555 1_555 no
C(69) C(68) H(63) 118(6) 1_555 1_555 1_555 no
C(67) C(69) C(68) 122(2) 2_657 1_555 1_555 yes
C(67) C(69) H(64) 115(6) 2_657 1_555 1_555 no
C(68) C(69) H(64) 122(6) 1_555 1_555 1_555 no
C(71) C(70) C(72) 115(3) 1_555 1_555 2_566 yes
C(71) C(70) H(65) 120(6) 1_555 1_555 1_555 no
C(72) C(70) H(65) 123(7) 2_566 1_555 1_555 no
C(70) C(71) C(72) 119(5) 1_555 1_555 1_555 yes
C(70) C(71) H(66) 121(6) 1_555 1_555 1_555 no
C(72) C(71) H(66) 118(7) 1_555 1_555 1_555 no
C(70) C(72) C(71) 122(3) 2_566 1_555 1_555 yes
C(70) C(72) H(67) 116(8) 2_566 1_555 1_555 no
C(71) C(72) H(67) 120(9) 1_555 1_555 1_555 no
C(11) C(73) C(12) 51.6(10) 1_555 1_555 1_555 yes
C(11) C(73) C(13) 51(1) 1_555 1_555 1_555 yes
C(12) C(73) C(13) 94(1) 1_555 1_555 1_555 yes
C(11) C(74) C(13) 71(2) 1_555 1_555 1_555 yes
C(11) C(75) C(12) 79(2) 1_555 1_555 1_555 yes
C(11) C(75) C(14) 67(1) 1_555 1_555 1_555 yes
C(12) C(75) C(14) 146(3) 1_555 1_555 1_555 yes

loop_
_geom_bond_atom_site_label_1
_geom_bond_atom_site_label_2
_geom_bond_distance
_geom_bond_site_symmetry_1
_geom_bond_site_symmetry_2
_geom_bond_publ_flag
Mo(1) P(1) 2.486(3) 1_555 1_555 yes
Mo(1) P(2) 2.488(2) 1_555 1_555 yes
Mo(1) P(3) 2.527(2) 1_555 1_555 yes
Mo(1) P(4) 2.508(3) 1_555 1_555 yes
Mo(1) N(1) 1.754(7) 1_555 1_555 yes
Mo(1) N(2) 2.157(7) 1_555 1_555 yes
P(1) C(15) 1.820(9) 1_555 1_555 yes
P(1) C(21) 1.821(9) 1_555 1_555 yes
P(1) C(27) 1.829(8) 1_555 1_555 yes
P(2) C(28) 1.849(7) 1_555 1_555 yes
P(2) C(29) 1.833(8) 1_555 1_555 yes
P(2) C(35) 1.804(9) 1_555 1_555 yes
P(3) C(41) 1.807(9) 1_555 1_555 yes
P(3) C(47) 1.838(9) 1_555 1_555 yes
P(3) C(53) 1.835(8) 1_555 1_555 yes
P(4) C(54) 1.856(8) 1_555 1_555 yes
P(4) C(55) 1.809(10) 1_555 1_555 yes
P(4) C(61) 1.824(8) 1_555 1_555 yes
O(1) C(3) 1.26(1) 1_555 1_555 yes
O(2) C(10) 1.242(9) 1_555 1_555 yes
N(1) C(1) 1.29(1) 1_555 1_555 yes
N(2) C(8) 1.142(10) 1_555 1_555 yes
C(1) C(2) 1.61(2) 1_555 1_555 yes
C(2) C(3) 1.50(2) 1_555 1_555 yes
C(3) C(4) 1.45(2) 1_555 1_555 yes
C(4) C(5) 1.46(2) 1_555 1_555 yes
C(4) C(6) 1.40(3) 1_555 1_555 yes
C(4) C(7) 1.53(3) 1_555 1_555 yes
C(8) C(9) 1.41(1) 1_555 1_555 yes
C(9) C(10) 1.41(1) 1_555 1_555 yes
C(10) C(11) 1.58(1) 1_555 1_555 yes
C(11) C(12) 1.53(2) 1_555 1_555 yes
C(11) C(13) 1.50(2) 1_555 1_555 yes
C(11) C(14) 1.65(2) 1_555 1_555 yes
C(11) C(73) 1.77(3) 1_555 1_555 yes
C(11) C(74) 1.47(3) 1_555 1_555 yes
C(11) C(75) 1.33(3) 1_555 1_555 yes
C(12) C(73) 1.75(3) 1_555 1_555 yes
C(12) C(75) 1.04(3) 1_555 1_555 yes
C(13) C(73) 1.70(3) 1_555 1_555 yes
C(13) C(74) 1.00(3) 1_555 1_555 yes
C(14) C(75) 1.60(4) 1_555 1_555 yes
C(15) C(16) 1.32(1) 1_555 1_555 yes
C(15) C(20) 1.36(1) 1_555 1_555 yes
C(16) C(17) 1.37(1) 1_555 1_555 yes
C(17) C(18) 1.35(1) 1_555 1_555 yes
C(18) C(19) 1.33(1) 1_555 1_555 yes
C(19) C(20) 1.38(1) 1_555 1_555 yes
C(21) C(22) 1.387(10) 1_555 1_555 yes
C(21) C(26) 1.37(1) 1_555 1_555 yes
C(22) C(23) 1.39(1) 1_555 1_555 yes
C(23) C(24) 1.35(1) 1_555 1_555 yes
C(24) C(25) 1.37(1) 1_555 1_555 yes
C(25) C(26) 1.38(1) 1_555 1_555 yes
C(27) C(28) 1.52(1) 1_555 1_555 yes
C(29) C(30) 1.38(1) 1_555 1_555 yes
C(29) C(34) 1.379(10) 1_555 1_555 yes
C(30) C(31) 1.40(1) 1_555 1_555 yes
C(31) C(32) 1.35(1) 1_555 1_555 yes
C(32) C(33) 1.35(1) 1_555 1_555 yes
C(33) C(34) 1.38(1) 1_555 1_555 yes
C(35) C(36) 1.38(1) 1_555 1_555 yes
C(35) C(40) 1.36(1) 1_555 1_555 yes
C(36) C(37) 1.37(1) 1_555 1_555 yes
C(37) C(38) 1.35(1) 1_555 1_555 yes
C(38) C(39) 1.37(1) 1_555 1_555 yes
C(39) C(40) 1.37(1) 1_555 1_555 yes
C(41) C(42) 1.35(1) 1_555 1_555 yes
C(41) C(46) 1.40(1) 1_555 1_555 yes
C(42) C(43) 1.39(1) 1_555 1_555 yes
C(43) C(44) 1.38(1) 1_555 1_555 yes
C(44) C(45) 1.36(1) 1_555 1_555 yes
C(45) C(46) 1.36(1) 1_555 1_555 yes
C(47) C(48) 1.38(1) 1_555 1_555 yes
C(47) C(52) 1.39(1) 1_555 1_555 yes
C(48) C(49) 1.39(1) 1_555 1_555 yes
C(49) C(50) 1.38(1) 1_555 1_555 yes
C(50) C(51) 1.37(1) 1_555 1_555 yes
C(51) C(52) 1.37(1) 1_555 1_555 yes
C(53) C(54) 1.52(1) 1_555 1_555 yes
C(55) C(56) 1.38(1) 1_555 1_555 yes
C(55) C(60) 1.38(1) 1_555 1_555 yes
C(56) C(57) 1.39(1) 1_555 1_555 yes
C(57) C(58) 1.34(2) 1_555 1_555 yes
C(58) C(59) 1.39(2) 1_555 1_555 yes
C(59) C(60) 1.38(1) 1_555 1_555 yes
C(61) C(62) 1.37(1) 1_555 1_555 yes
C(61) C(66) 1.39(1) 1_555 1_555 yes
C(62) C(63) 1.38(1) 1_555 1_555 yes
C(63) C(64) 1.35(1) 1_555 1_555 yes
C(64) C(65) 1.38(1) 1_555 1_555 yes
C(65) C(66) 1.38(1) 1_555 1_555 yes
C(67) C(68) 1.31(3) 1_555 1_555 yes
C(67) C(69) 1.36(4) 1_555 2_657 yes
C(68) C(69) 1.32(3) 1_555 1_555 yes
C(70) C(71) 1.25(4) 1_555 1_555 yes
C(70) C(72) 1.47(4) 1_555 2_566 yes
C(71) C(72) 1.14(6) 1_555 1_555 yes

loop_
_geom_contact_atom_site_label_1
_geom_contact_atom_site_label_2
_geom_contact_distance
_geom_contact_site_symmetry_1
_geom_contact_site_symmetry_2
Mo(1) P(3) 2.527(2) 1_555 1_555
Mo(1) P(4) 2.508(3) 1_555 1_555
O(1) C(73) 3.10(3) 1_555 1_665
O(2) C(28) 3.169(10) 1_555 1_455
O(2) C(27) 3.443(10) 1_555 1_455
O(2) C(22) 3.57(1) 1_555 1_455
C(19) C(67) 3.51(3) 1_555 1_555
C(27) C(53) 3.39(1) 1_555 1_655

loop_
_geom_torsion_atom_site_label_1
_geom_torsion_atom_site_label_2
_geom_torsion_atom_site_label_3
_geom_torsion_atom_site_label_4
_geom_torsion
_geom_torsion_site_symmetry_1
_geom_torsion_site_symmetry_2
_geom_torsion_site_symmetry_3
_geom_torsion_site_symmetry_4
_geom_torsion_publ_flag
Mo(1) P(1) C(15) C(16) 6(1) 1_555 1_555 1_555 1_555 yes
Mo(1) P(1) C(15) C(20) -171.4(8) 1_555 1_555 1_555 1_555 yes
Mo(1) P(1) C(21) C(22) 129.8(7) 1_555 1_555 1_555 1_555 yes
Mo(1) P(1) C(21) C(26) -50.1(8) 1_555 1_555 1_555 1_555 yes
Mo(1) P(1) C(27) C(28) -52.5(6) 1_555 1_555 1_555 1_555 yes
Mo(1) P(2) C(28) C(27) -15.7(7) 1_555 1_555 1_555 1_555 yes
Mo(1) P(2) C(29) C(30) -82.3(8) 1_555 1_555 1_555 1_555 yes
Mo(1) P(2) C(29) C(34) 93.6(7) 1_555 1_555 1_555 1_555 yes
Mo(1) P(2) C(35) C(36) 163.3(7) 1_555 1_555 1_555 1_555 yes
Mo(1) P(2) C(35) C(40) -14.1(10) 1_555 1_555 1_555 1_555 yes
Mo(1) P(3) C(41) C(42) 9.0(9) 1_555 1_555 1_555 1_555 yes
Mo(1) P(3) C(41) C(46) -167.6(7) 1_555 1_555 1_555 1_555 yes
Mo(1) P(3) C(47) C(48) 79.1(8) 1_555 1_555 1_555 1_555 yes
Mo(1) P(3) C(47) C(52) -98.3(7) 1_555 1_555 1_555 1_555 yes
Mo(1) P(3) C(53) C(54) 55.6(6) 1_555 1_555 1_555 1_555 yes
Mo(1) P(4) C(54) C(53) 19.3(7) 1_555 1_555 1_555 1_555 yes
Mo(1) P(4) C(55) C(56) 96.4(8) 1_555 1_555 1_555 1_555 yes
Mo(1) P(4) C(55) C(60) -77.1(8) 1_555 1_555 1_555 1_555 yes
Mo(1) P(4) C(61) C(62) 13.1(9) 1_555 1_555 1_555 1_555 yes
Mo(1) P(4) C(61) C(66) -175.0(6) 1_555 1_555 1_555 1_555 yes
Mo(1) N(1) C(1) C(2) -110(4) 1_555 1_555 1_555 1_555 yes
Mo(1) N(2) C(8) C(9) -20(16) 1_555 1_555 1_555 1_555 yes
P(1) Mo(1) P(2) C(28) -11.3(3) 1_555 1_555 1_555 1_555 yes
P(1) Mo(1) P(2) C(29) 107.1(4) 1_555 1_555 1_555 1_555 yes
P(1) Mo(1) P(2) C(35) -127.3(3) 1_555 1_555 1_555 1_555 yes
P(1) Mo(1) P(3) C(41) 169.7(7) 1_555 1_555 1_555 1_555 yes
P(1) Mo(1) P(3) C(47) -59.2(9) 1_555 1_555 1_555 1_555 yes
P(1) Mo(1) P(3) C(53) 58.3(8) 1_555 1_555 1_555 1_555 yes
P(1) Mo(1) P(4) C(54) -161.3(3) 1_555 1_555 1_555 1_555 yes
P(1) Mo(1) P(4) C(55) -45.3(4) 1_555 1_555 1_555 1_555 yes
P(1) Mo(1) P(4) C(61) 83.6(3) 1_555 1_555 1_555 1_555 yes
P(1) Mo(1) N(1) C(1) 68(4) 1_555 1_555 1_555 1_555 yes
P(1) Mo(1) N(2) C(8) -113(3) 1_555 1_555 1_555 1_555 yes
P(1) C(15) C(16) C(17) -177(1) 1_555 1_555 1_555 1_555 yes
P(1) C(15) C(20) C(19) 176.1(9) 1_555 1_555 1_555 1_555 yes
P(1) C(21) C(22) C(23) 179.1(7) 1_555 1_555 1_555 1_555 yes
P(1) C(21) C(26) C(25) -178.9(8) 1_555 1_555 1_555 1_555 yes
P(1) C(27) C(28) P(2) 44.5(8) 1_555 1_555 1_555 1_555 yes
P(2) Mo(1) P(1) C(15) 142.4(4) 1_555 1_555 1_555 1_555 yes
P(2) Mo(1) P(1) C(21) -86.7(3) 1_555 1_555 1_555 1_555 yes
P(2) Mo(1) P(1) C(27) 31.0(3) 1_555 1_555 1_555 1_555 yes
P(2) Mo(1) P(3) C(41) -109.5(3) 1_555 1_555 1_555 1_555 yes
P(2) Mo(1) P(3) C(47) 21.6(4) 1_555 1_555 1_555 1_555 yes
P(2) Mo(1) P(3) C(53) 139.1(3) 1_555 1_555 1_555 1_555 yes
P(2) Mo(1) P(4) C(54) -64.7(7) 1_555 1_555 1_555 1_555 yes
P(2) Mo(1) P(4) C(55) 51.3(8) 1_555 1_555 1_555 1_555 yes
P(2) Mo(1) P(4) C(61) -179.7(6) 1_555 1_555 1_555 1_555 yes
P(2) Mo(1) N(1) C(1) -10(4) 1_555 1_555 1_555 1_555 yes
P(2) Mo(1) N(2) C(8) -35(3) 1_555 1_555 1_555 1_555 yes
P(2) C(29) C(30) C(31) 177.7(7) 1_555 1_555 1_555 1_555 yes
P(2) C(29) C(34) C(33) -178.8(7) 1_555 1_555 1_555 1_555 yes
P(2) C(35) C(36) C(37) -177.3(8) 1_555 1_555 1_555 1_555 yes
P(2) C(35) C(40) C(39) 177(1) 1_555 1_555 1_555 1_555 yes
P(3) Mo(1) P(1) C(15) -135.3(7) 1_555 1_555 1_555 1_555 yes
P(3) Mo(1) P(1) C(21) -4.3(9) 1_555 1_555 1_555 1_555 yes
P(3) Mo(1) P(1) C(27) 113.4(7) 1_555 1_555 1_555 1_555 yes
P(3) Mo(1) P(2) C(28) 177.0(3) 1_555 1_555 1_555 1_555 yes
P(3) Mo(1) P(2) C(29) -64.7(4) 1_555 1_555 1_555 1_555 yes
P(3) Mo(1) P(2) C(35) 61.0(3) 1_555 1_555 1_555 1_555 yes
P(3) Mo(1) P(4) C(54) 10.3(3) 1_555 1_555 1_555 1_555 yes
P(3) Mo(1) P(4) C(55) 126.3(4) 1_555 1_555 1_555 1_555 yes
P(3) Mo(1) P(4) C(61) -104.7(3) 1_555 1_555 1_555 1_555 yes
P(3) Mo(1) N(1) C(1) -110(4) 1_555 1_555 1_555 1_555 yes
P(3) Mo(1) N(2) C(8) 65(3) 1_555 1_555 1_555 1_555 yes
P(3) C(41) C(42) C(43) -176.0(8) 1_555 1_555 1_555 1_555 yes
P(3) C(41) C(46) C(45) 174.7(9) 1_555 1_555 1_555 1_555 yes
P(3) C(47) C(48) C(49) -178.4(7) 1_555 1_555 1_555 1_555 yes
P(3) C(47) C(52) C(51) 178.0(7) 1_555 1_555 1_555 1_555 yes
P(3) C(53) C(54) P(4) -48.6(7) 1_555 1_555 1_555 1_555 yes
P(4) Mo(1) P(1) C(15) -46.5(4) 1_555 1_555 1_555 1_555 yes
P(4) Mo(1) P(1) C(21) 84.5(3) 1_555 1_555 1_555 1_555 yes
P(4) Mo(1) P(1) C(27) -157.8(3) 1_555 1_555 1_555 1_555 yes
P(4) Mo(1) P(2) C(28) -109.8(7) 1_555 1_555 1_555 1_555 yes
P(4) Mo(1) P(2) C(29) 8.6(8) 1_555 1_555 1_555 1_555 yes
P(4) Mo(1) P(2) C(35) 134.2(7) 1_555 1_555 1_555 1_555 yes
P(4) Mo(1) P(3) C(41) 79.1(3) 1_555 1_555 1_555 1_555 yes
P(4) Mo(1) P(3) C(47) -149.8(4) 1_555 1_555 1_555 1_555 yes
P(4) Mo(1) P(3) C(53) -32.3(3) 1_555 1_555 1_555 1_555 yes
P(4) Mo(1) N(1) C(1) 170(4) 1_555 1_555 1_555 1_555 yes
P(4) Mo(1) N(2) C(8) 143(3) 1_555 1_555 1_555 1_555 yes
P(4) C(55) C(56) C(57) -177.0(8) 1_555 1_555 1_555 1_555 yes
P(4) C(55) C(60) C(59) 177.3(8) 1_555 1_555 1_555 1_555 yes
P(4) C(61) C(62) C(63) 172.2(7) 1_555 1_555 1_555 1_555 yes
P(4) C(61) C(66) C(65) -172.8(7) 1_555 1_555 1_555 1_555 yes
O(1) C(3) C(2) C(1) 10(2) 1_555 1_555 1_555 1_555 yes
O(1) C(3) C(4) C(5) -5(3) 1_555 1_555 1_555 1_555 yes
O(1) C(3) C(4) C(6) -130(2) 1_555 1_555 1_555 1_555 yes
O(1) C(3) C(4) C(7) 110(2) 1_555 1_555 1_555 1_555 yes
O(2) C(10) C(9) C(8) -8(1) 1_555 1_555 1_555 1_555 yes
O(2) C(10) C(11) C(12) -38(1) 1_555 1_555 1_555 1_555 yes
O(2) C(10) C(11) C(13) -166(1) 1_555 1_555 1_555 1_555 yes
O(2) C(10) C(11) C(14) 73(1) 1_555 1_555 1_555 1_555 yes
O(2) C(10) C(11) C(73) -103(1) 1_555 1_555 1_555 1_555 yes
O(2) C(10) C(11) C(74) 150(1) 1_555 1_555 1_555 1_555 yes
O(2) C(10) C(11) C(75) 6(2) 1_555 1_555 1_555 1_555 yes
N(1) Mo(1) P(1) C(15) 53.7(4) 1_555 1_555 1_555 1_555 yes
N(1) Mo(1) P(1) C(21) -175.4(4) 1_555 1_555 1_555 1_555 yes
N(1) Mo(1) P(1) C(27) -57.7(4) 1_555 1_555 1_555 1_555 yes
N(1) Mo(1) P(2) C(28) 76.5(4) 1_555 1_555 1_555 1_555 yes
N(1) Mo(1) P(2) C(29) -165.2(4) 1_555 1_555 1_555 1_555 yes
N(1) Mo(1) P(2) C(35) -39.6(4) 1_555 1_555 1_555 1_555 yes
N(1) Mo(1) P(3) C(41) -19.4(4) 1_555 1_555 1_555 1_555 yes
N(1) Mo(1) P(3) C(47) 111.7(5) 1_555 1_555 1_555 1_555 yes
N(1) Mo(1) P(3) C(53) -130.8(4) 1_555 1_555 1_555 1_555 yes
N(1) Mo(1) P(4) C(54) 109.0(4) 1_555 1_555 1_555 1_555 yes
N(1) Mo(1) P(4) C(55) -135.0(5) 1_555 1_555 1_555 1_555 yes
N(1) Mo(1) P(4) C(61) -6.0(4) 1_555 1_555 1_555 1_555 yes
N(1) Mo(1) N(2) C(8) -47(5) 1_555 1_555 1_555 1_555 yes
N(1) C(1) C(2) C(3) -118(1) 1_555 1_555 1_555 1_555 yes
N(2) Mo(1) P(1) C(15) -131.6(4) 1_555 1_555 1_555 1_555 yes
N(2) Mo(1) P(1) C(21) -0.7(4) 1_555 1_555 1_555 1_555 yes
N(2) Mo(1) P(1) C(27) 117.0(3) 1_555 1_555 1_555 1_555 yes
N(2) Mo(1) P(2) C(28) -102.3(4) 1_555 1_555 1_555 1_555 yes
N(2) Mo(1) P(2) C(29) 16.0(4) 1_555 1_555 1_555 1_555 yes
N(2) Mo(1) P(2) C(35) 141.6(4) 1_555 1_555 1_555 1_555 yes
N(2) Mo(1) P(3) C(41) 166.0(4) 1_555 1_555 1_555 1_555 yes
N(2) Mo(1) P(3) C(47) -62.9(5) 1_555 1_555 1_555 1_555 yes
N(2) Mo(1) P(3) C(53) 54.6(3) 1_555 1_555 1_555 1_555 yes
N(2) Mo(1) P(4) C(54) -72.1(3) 1_555 1_555 1_555 1_555 yes
N(2) Mo(1) P(4) C(55) 43.9(4) 1_555 1_555 1_555 1_555 yes
N(2) Mo(1) P(4) C(61) 172.9(4) 1_555 1_555 1_555 1_555 yes
N(2) Mo(1) N(1) C(1) 1(7) 1_555 1_555 1_555 1_555 yes
N(2) C(8) C(9) C(10) -86(13) 1_555 1_555 1_555 1_555 yes
C(1) C(2) C(3) C(4) -170(1) 1_555 1_555 1_555 1_555 yes
C(2) C(3) C(4) C(5) 175(1) 1_555 1_555 1_555 1_555 yes
C(2) C(3) C(4) C(6) 50(2) 1_555 1_555 1_555 1_555 yes
C(2) C(3) C(4) C(7) -68(2) 1_555 1_555 1_555 1_555 yes
C(8) C(9) C(10) C(11) 169(1) 1_555 1_555 1_555 1_555 yes
C(9) C(10) C(11) C(12) 144(1) 1_555 1_555 1_555 1_555 yes
C(9) C(10) C(11) C(13) 16(2) 1_555 1_555 1_555 1_555 yes
C(9) C(10) C(11) C(14) -104(1) 1_555 1_555 1_555 1_555 yes
C(9) C(10) C(11) C(73) 79(1) 1_555 1_555 1_555 1_555 yes
C(9) C(10) C(11) C(74) -27(2) 1_555 1_555 1_555 1_555 yes
C(9) C(10) C(11) C(75) -171(1) 1_555 1_555 1_555 1_555 yes
C(10) C(11) C(12) C(73) -90(1) 1_555 1_555 1_555 1_555 yes
C(10) C(11) C(12) C(75) 101(2) 1_555 1_555 1_555 1_555 yes
C(10) C(11) C(13) C(73) 86(1) 1_555 1_555 1_555 1_555 yes
C(10) C(11) C(13) C(74) -95(2) 1_555 1_555 1_555 1_555 yes
C(10) C(11) C(14) C(75) -108(1) 1_555 1_555 1_555 1_555 yes
C(10) C(11) C(73) C(12) 106(1) 1_555 1_555 1_555 1_555 yes
C(10) C(11) C(73) C(13) -113(1) 1_555 1_555 1_555 1_555 yes
C(10) C(11) C(74) C(13) 102(2) 1_555 1_555 1_555 1_555 yes
C(10) C(11) C(75) C(12) -94(2) 1_555 1_555 1_555 1_555 yes
C(10) C(11) C(75) C(14) 93(1) 1_555 1_555 1_555 1_555 yes
C(11) C(12) C(73) C(13) -30(1) 1_555 1_555 1_555 1_555 yes
C(11) C(12) C(75) C(14) 14(4) 1_555 1_555 1_555 1_555 yes
C(11) C(13) C(73) C(12) 30(1) 1_555 1_555 1_555 1_555 yes
C(11) C(14) C(75) C(12) -14(5) 1_555 1_555 1_555 1_555 yes
C(11) C(73) C(12) C(75) 12(2) 1_555 1_555 1_555 1_555 yes
C(11) C(73) C(13) C(74) -2(3) 1_555 1_555 1_555 1_555 yes
C(11) C(74) C(13) C(73) 2(3) 1_555 1_555 1_555 1_555 yes
C(11) C(75) C(12) C(73) -12(3) 1_555 1_555 1_555 1_555 yes
C(12) C(11) C(13) C(73) -39(1) 1_555 1_555 1_555 1_555 yes
C(12) C(11) C(13) C(74) 138(2) 1_555 1_555 1_555 1_555 yes
C(12) C(11) C(14) C(75) 5(2) 1_555 1_555 1_555 1_555 yes
C(12) C(11) C(73) C(13) 139(1) 1_555 1_555 1_555 1_555 yes
C(12) C(11) C(74) C(13) -65(3) 1_555 1_555 1_555 1_555 yes
C(12) C(11) C(75) C(14) -171(2) 1_555 1_555 1_555 1_555 yes
C(12) C(73) C(11) C(13) -139(1) 1_555 1_555 1_555 1_555 yes
C(12) C(73) C(11) C(14) -64(4) 1_555 1_555 1_555 1_555 yes
C(12) C(73) C(11) C(74) -137(1) 1_555 1_555 1_555 1_555 yes
C(12) C(73) C(11) C(75) -8(2) 1_555 1_555 1_555 1_555 yes
C(12) C(73) C(13) C(74) 27(4) 1_555 1_555 1_555 1_555 yes
C(12) C(75) C(11) C(13) 76(3) 1_555 1_555 1_555 1_555 yes
C(12) C(75) C(11) C(14) 171(2) 1_555 1_555 1_555 1_555 yes
C(12) C(75) C(11) C(73) 11(2) 1_555 1_555 1_555 1_555 yes
C(12) C(75) C(11) C(74) 126(2) 1_555 1_555 1_555 1_555 yes
C(13) C(11) C(12) C(73) 38(1) 1_555 1_555 1_555 1_555 yes
C(13) C(11) C(12) C(75) -129(2) 1_555 1_555 1_555 1_555 yes
C(13) C(11) C(14) C(75) 128(1) 1_555 1_555 1_555 1_555 yes
C(13) C(11) C(75) C(14) -94(2) 1_555 1_555 1_555 1_555 yes
C(13) C(73) C(11) C(14) 75(4) 1_555 1_555 1_555 1_555 yes
C(13) C(73) C(11) C(74) 1(1) 1_555 1_555 1_555 1_555 yes
C(13) C(73) C(11) C(75) 130(1) 1_555 1_555 1_555 1_555 yes
C(13) C(73) C(12) C(75) -18(3) 1_555 1_555 1_555 1_555 yes
C(13) C(74) C(11) C(14) -160(2) 1_555 1_555 1_555 1_555 yes
C(13) C(74) C(11) C(73) -1(2) 1_555 1_555 1_555 1_555 yes
C(13) C(74) C(11) C(75) -118(2) 1_555 1_555 1_555 1_555 yes
C(14) C(11) C(12) C(73) 160(1) 1_555 1_555 1_555 1_555 yes
C(14) C(11) C(12) C(75) -7(2) 1_555 1_555 1_555 1_555 yes
C(14) C(11) C(13) C(73) -157(1) 1_555 1_555 1_555 1_555 yes
C(14) C(11) C(13) C(74) 19(2) 1_555 1_555 1_555 1_555 yes
C(14) C(75) C(11) C(73) -160(1) 1_555 1_555 1_555 1_555 yes
C(14) C(75) C(11) C(74) -45(2) 1_555 1_555 1_555 1_555 yes
C(14) C(75) C(12) C(73) 1(7) 1_555 1_555 1_555 1_555 yes
C(15) P(1) C(21) C(22) -90.7(8) 1_555 1_555 1_555 1_555 yes
C(15) P(1) C(21) C(26) 89.5(8) 1_555 1_555 1_555 1_555 yes
C(15) P(1) C(27) C(28) 180.0(6) 1_555 1_555 1_555 1_555 yes
C(15) C(16) C(17) C(18) 2(2) 1_555 1_555 1_555 1_555 yes
C(15) C(20) C(19) C(18) 0(2) 1_555 1_555 1_555 1_555 yes
C(16) C(15) P(1) C(21) -131(1) 1_555 1_555 1_555 1_555 yes
C(16) C(15) P(1) C(27) 121(1) 1_555 1_555 1_555 1_555 yes
C(16) C(15) C(20) C(19) -1(1) 1_555 1_555 1_555 1_555 yes
C(16) C(17) C(18) C(19) -3(2) 1_555 1_555 1_555 1_555 yes
C(17) C(16) C(15) C(20) 0(2) 1_555 1_555 1_555 1_555 yes
C(17) C(18) C(19) C(20) 1(2) 1_555 1_555 1_555 1_555 yes
C(20) C(15) P(1) C(21) 50.2(10) 1_555 1_555 1_555 1_555 yes
C(20) C(15) P(1) C(27) -56.8(10) 1_555 1_555 1_555 1_555 yes
C(21) P(1) C(27) C(28) 75.6(7) 1_555 1_555 1_555 1_555 yes
C(21) C(22) C(23) C(24) 0(1) 1_555 1_555 1_555 1_555 yes
C(21) C(26) C(25) C(24) 0(1) 1_555 1_555 1_555 1_555 yes
C(22) C(21) P(1) C(27) 11.8(9) 1_555 1_555 1_555 1_555 yes
C(22) C(21) C(26) C(25) 1(1) 1_555 1_555 1_555 1_555 yes
C(22) C(23) C(24) C(25) 0(1) 1_555 1_555 1_555 1_555 yes
C(23) C(22) C(21) C(26) -1(1) 1_555 1_555 1_555 1_555 yes
C(23) C(24) C(25) C(26) 0(1) 1_555 1_555 1_555 1_555 yes
C(26) C(21) P(1) C(27) -168.0(7) 1_555 1_555 1_555 1_555 yes
C(27) C(28) P(2) C(29) -144.3(6) 1_555 1_555 1_555 1_555 yes
C(27) C(28) P(2) C(35) 110.5(7) 1_555 1_555 1_555 1_555 yes
C(28) P(2) C(29) C(30) 40.1(8) 1_555 1_555 1_555 1_555 yes
C(28) P(2) C(29) C(34) -144.0(7) 1_555 1_555 1_555 1_555 yes
C(28) P(2) C(35) C(36) 42.5(9) 1_555 1_555 1_555 1_555 yes
C(28) P(2) C(35) C(40) -135.0(9) 1_555 1_555 1_555 1_555 yes
C(29) P(2) C(35) C(36) -62.9(9) 1_555 1_555 1_555 1_555 yes
C(29) P(2) C(35) C(40) 119.7(9) 1_555 1_555 1_555 1_555 yes
C(29) C(30) C(31) C(32) 0(1) 1_555 1_555 1_555 1_555 yes
C(29) C(34) C(33) C(32) 2(1) 1_555 1_555 1_555 1_555 yes
C(30) C(29) P(2) C(35) 144.7(8) 1_555 1_555 1_555 1_555 yes
C(30) C(29) C(34) C(33) -2(1) 1_555 1_555 1_555 1_555 yes
C(30) C(31) C(32) C(33) 0(1) 1_555 1_555 1_555 1_555 yes
C(31) C(30) C(29) C(34) 1(1) 1_555 1_555 1_555 1_555 yes
C(31) C(32) C(33) C(34) 0(1) 1_555 1_555 1_555 1_555 yes
C(34) C(29) P(2) C(35) -39.4(8) 1_555 1_555 1_555 1_555 yes
C(35) C(36) C(37) C(38) 0(1) 1_555 1_555 1_555 1_555 yes
C(35) C(40) C(39) C(38) -1(2) 1_555 1_555 1_555 1_555 yes
C(36) C(35) C(40) C(39) 0(1) 1_555 1_555 1_555 1_555 yes
C(36) C(37) C(38) C(39) -1(2) 1_555 1_555 1_555 1_555 yes
C(37) C(36) C(35) C(40) 0(1) 1_555 1_555 1_555 1_555 yes
C(37) C(38) C(39) C(40) 1(2) 1_555 1_555 1_555 1_555 yes
C(41) P(3) C(47) C(48) -142.8(7) 1_555 1_555 1_555 1_555 yes
C(41) P(3) C(47) C(52) 39.8(8) 1_555 1_555 1_555 1_555 yes
C(41) P(3) C(53) C(54) -69.0(6) 1_555 1_555 1_555 1_555 yes
C(41) C(42) C(43) C(44) 0(1) 1_555 1_555 1_555 1_555 yes
C(41) C(46) C(45) C(44) 2(1) 1_555 1_555 1_555 1_555 yes
C(42) C(41) P(3) C(47) -131.5(8) 1_555 1_555 1_555 1_555 yes
C(42) C(41) P(3) C(53) 123.1(8) 1_555 1_555 1_555 1_555 yes
C(42) C(41) C(46) C(45) -2(1) 1_555 1_555 1_555 1_555 yes
C(42) C(43) C(44) C(45) 0(1) 1_555 1_555 1_555 1_555 yes
C(43) C(42) C(41) C(46) 0(1) 1_555 1_555 1_555 1_555 yes
C(43) C(44) C(45) C(46) -1(2) 1_555 1_555 1_555 1_555 yes
C(46) C(41) P(3) C(47) 51.8(8) 1_555 1_555 1_555 1_555 yes
C(46) C(41) P(3) C(53) -53.6(8) 1_555 1_555 1_555 1_555 yes
C(47) P(3) C(53) C(54) -173.1(6) 1_555 1_555 1_555 1_555 yes
C(47) C(48) C(49) C(50) 1(1) 1_555 1_555 1_555 1_555 yes
C(47) C(52) C(51) C(50) 0(1) 1_555 1_555 1_555 1_555 yes
C(48) C(47) P(3) C(53) -39.5(8) 1_555 1_555 1_555 1_555 yes
C(48) C(47) C(52) C(51) 0(1) 1_555 1_555 1_555 1_555 yes
C(48) C(49) C(50) C(51) -1(1) 1_555 1_555 1_555 1_555 yes
C(49) C(48) C(47) C(52) 0(1) 1_555 1_555 1_555 1_555 yes
C(49) C(50) C(51) C(52) 0(1) 1_555 1_555 1_555 1_555 yes
C(52) C(47) P(3) C(53) 143.1(7) 1_555 1_555 1_555 1_555 yes
C(53) C(54) P(4) C(55) -105.8(7) 1_555 1_555 1_555 1_555 yes
C(53) C(54) P(4) C(61) 149.3(6) 1_555 1_555 1_555 1_555 yes
C(54) P(4) C(55) C(56) -143.1(8) 1_555 1_555 1_555 1_555 yes
C(54) P(4) C(55) C(60) 43.4(8) 1_555 1_555 1_555 1_555 yes
C(54) P(4) C(61) C(62) -107.8(8) 1_555 1_555 1_555 1_555 yes
C(54) P(4) C(61) C(66) 64.1(8) 1_555 1_555 1_555 1_555 yes
C(55) P(4) C(61) C(62) 147.9(8) 1_555 1_555 1_555 1_555 yes
C(55) P(4) C(61) C(66) -40.2(8) 1_555 1_555 1_555 1_555 yes
C(55) C(56) C(57) C(58) 1(1) 1_555 1_555 1_555 1_555 yes
C(55) C(60) C(59) C(58) -2(1) 1_555 1_555 1_555 1_555 yes
C(56) C(55) P(4) C(61) -41.8(8) 1_555 1_555 1_555 1_555 yes
C(56) C(55) C(60) C(59) 3(1) 1_555 1_555 1_555 1_555 yes
C(56) C(57) C(58) C(59) 0(2) 1_555 1_555 1_555 1_555 yes
C(57) C(56) C(55) C(60) -3(1) 1_555 1_555 1_555 1_555 yes
C(57) C(58) C(59) C(60) 0(2) 1_555 1_555 1_555 1_555 yes
C(60) C(55) P(4) C(61) 144.7(7) 1_555 1_555 1_555 1_555 yes
C(61) C(62) C(63) C(64) 1(1) 1_555 1_555 1_555 1_555 yes
C(61) C(66) C(65) C(64) 0(1) 1_555 1_555 1_555 1_555 yes
C(62) C(61) C(66) C(65) 0(1) 1_555 1_555 1_555 1_555 yes
C(62) C(63) C(64) C(65) -2(1) 1_555 1_555 1_555 1_555 yes
C(63) C(62) C(61) C(66) 0(1) 1_555 1_555 1_555 1_555 yes
C(63) C(64) C(65) C(66) 1(1) 1_555 1_555 1_555 1_555 yes
C(73) C(11) C(12) C(75) -167(2) 1_555 1_555 1_555 1_555 yes
C(73) C(11) C(13) C(74) 177(2) 1_555 1_555 1_555 1_555 yes
C(73) C(11) C(14) C(75) 62(4) 1_555 1_555 1_555 1_555 yes
C(73) C(12) C(11) C(74) 77(2) 1_555 1_555 1_555 1_555 yes
C(73) C(12) C(11) C(75) 167(2) 1_555 1_555 1_555 1_555 yes
C(73) C(13) C(11) C(74) -177(2) 1_555 1_555 1_555 1_555 yes
C(73) C(13) C(11) C(75) -84(2) 1_555 1_555 1_555 1_555 yes
C(74) C(11) C(12) C(75) -90(3) 1_555 1_555 1_555 1_555 yes
C(74) C(11) C(14) C(75) 141(2) 1_555 1_555 1_555 1_555 yes
C(74) C(13) C(11) C(75) 93(3) 1_555 1_555 1_555 1_555 yes
